data_4301109
loop_
_publ_author_name
'Herbert W. Roesky'
'Anukul Jana'
'Carola Schulzke'
'Alexander D\"oring'
'Tobias Beck'
'Aritra Pal'
'Regine Herbst-Irmer'

_publ_contact_author_address
;Institut f\"ur Anorganische Chemie
der Georg-August-Universit\"at G\"ottingen
Tammannstr. 4, 37077 G\"ottingen, Germany
;
_publ_contact_author_email hroesky@gwdg.de
_publ_contact_author_fax +49-551-393373
_publ_contact_author_name 'Herbert W. Roesky'
_publ_contact_author_phone +49-551-393001
_publ_section_title
;
Facile Access of Stable Divalent Tin Compounds with Terminal Methyl, Amide,
Fluoride, and Iodide Substituents
;
_journal_name_full 'Inorganic Chemistry'
_journal_page_first 193
_journal_page_last 197
_journal_paper_doi 10.1021/ic8015639
_journal_volume 48
_journal_year 2009
_chemical_formula_sum 'C30 H44 N2 Sn'
_chemical_formula_weight 551.36
_chemical_name_systematic
;
 ?
;
_space_group_IT_number 2
_symmetry_cell_setting triclinic
_symmetry_space_group_name_Hall '-P 1'
_symmetry_space_group_name_H-M 'P -1'
_atom_sites_solution_hydrogens geom
_atom_sites_solution_primary direct
_atom_sites_solution_secondary difmap
_audit_creation_method SHELXL-97
_cell_angle_alpha 98.08(3)
_cell_angle_beta 98.62(3)
_cell_angle_gamma 105.76(3)
_cell_formula_units_Z 2
_cell_length_a 8.6420(17)
_cell_length_b 11.638(2)
_cell_length_c 14.986(3)
_cell_measurement_reflns_used 13371
_cell_measurement_temperature 133(2)
_cell_measurement_theta_max 54.3
_cell_measurement_theta_min 3.7
_cell_volume 1407.9(6)
_computing_structure_refinement 'SHELXL-97 (Sheldrick, 1997)'
_computing_structure_solution 'SHELXS-97 (Sheldrick, 1990)'
_diffrn_ambient_temperature 133(2)
_diffrn_measured_fraction_theta_full 0.974
_diffrn_measured_fraction_theta_max 0.974
_diffrn_measurement_device_type IPDS2
_diffrn_radiation_monochromator graphite
_diffrn_radiation_source 'fine-focus sealed tube'
_diffrn_radiation_type MoK\a
_diffrn_radiation_wavelength 0.71073
_diffrn_reflns_av_R_equivalents 0.0340
_diffrn_reflns_av_sigmaI/netI 0.0436
_diffrn_reflns_limit_h_max 11
_diffrn_reflns_limit_h_min -10
_diffrn_reflns_limit_k_max 14
_diffrn_reflns_limit_k_min -14
_diffrn_reflns_limit_l_max 19
_diffrn_reflns_limit_l_min -18
_diffrn_reflns_number 13371
_diffrn_reflns_theta_full 27.14
_diffrn_reflns_theta_max 27.14
_diffrn_reflns_theta_min 1.85
_exptl_absorpt_coefficient_mu 0.926
_exptl_absorpt_correction_T_max 0.9199
_exptl_absorpt_correction_T_min 0.7792
_exptl_absorpt_correction_type numerical
_exptl_absorpt_process_details 'face indexed'
_exptl_crystal_colour yellow
_exptl_crystal_density_diffrn 1.301
_exptl_crystal_density_method 'not measured'
_exptl_crystal_description block
_exptl_crystal_F_000 576
_exptl_crystal_size_max 0.20
_exptl_crystal_size_mid 0.15
_exptl_crystal_size_min 0.12
_refine_diff_density_max 0.628
_refine_diff_density_min -0.705
_refine_diff_density_rms 0.072
_refine_ls_extinction_method none
_refine_ls_goodness_of_fit_ref 0.998
_refine_ls_hydrogen_treatment constr
_refine_ls_matrix_type full
_refine_ls_number_parameters 312
_refine_ls_number_reflns 6051
_refine_ls_number_restraints 0
_refine_ls_restrained_S_all 0.998
_refine_ls_R_factor_all 0.0412
_refine_ls_R_factor_gt 0.0295
_refine_ls_shift/su_max 0.035
_refine_ls_shift/su_mean 0.000
_refine_ls_structure_factor_coef Fsqd
_refine_ls_weighting_details 'calc w=1/[\s^2^(Fo^2^)+(0.0342P)^2^+0.0000P] where P=(Fo^2^+2Fc^2^)/3'
_refine_ls_weighting_scheme calc
_refine_ls_wR_factor_gt 0.0606
_refine_ls_wR_factor_ref 0.0636
_reflns_number_gt 5195
_reflns_number_total 6051
_reflns_threshold_expression >2sigma(I)
_cod_data_source_file ic8015639_si_002_2.cif
_cod_data_source_block comp2
_cod_original_cell_volume 1407.9(5)
_cod_database_code 4301109

loop_
_symmetry_equiv_pos_as_xyz
'x, y, z'
'-x, -y, -z'

loop_
_atom_site_label
_atom_site_type_symbol
_atom_site_fract_x
_atom_site_fract_y
_atom_site_fract_z
_atom_site_U_iso_or_equiv
_atom_site_adp_type
_atom_site_occupancy
_atom_site_symmetry_multiplicity
_atom_site_calc_flag
_atom_site_refinement_flags
_atom_site_disorder_assembly
_atom_site_disorder_group
Sn1 Sn -0.04458(2) 0.060930(16) 0.733251(13) 0.02065(6) Uani 1 1 d . . .
N1 N 0.0576(2) -0.08295(17) 0.77370(13) 0.0177(4) Uani 1 1 d . . .
N2 N 0.2119(2) 0.18075(18) 0.77821(13) 0.0188(4) Uani 1 1 d . . .
C1 C -0.1055(3) 0.1072(2) 0.87229(17) 0.0213(5) Uani 1 1 d . . .
H1A H -0.2099 0.0498 0.8757 0.0599(19) Uiso 1 1 calc R . .
H1B H -0.1145 0.1900 0.8814 0.0599(19) Uiso 1 1 calc R . .
H1C H -0.0185 0.1021 0.9203 0.0599(19) Uiso 1 1 calc R . .
C2 C -0.0331(3) -0.2059(2) 0.72961(15) 0.0190(4) Uani 1 1 d . . .
C3 C -0.1628(3) -0.2740(2) 0.76572(17) 0.0214(5) Uani 1 1 d . . .
C4 C -0.2510(3) -0.3908(2) 0.71856(18) 0.0270(5) Uani 1 1 d . . .
H4 H -0.3392 -0.4369 0.7419 0.035(3) Uiso 1 1 calc R . .
C5 C -0.2138(3) -0.4411(2) 0.63903(19) 0.0305(6) Uani 1 1 d . . .
H5 H -0.2742 -0.5217 0.6088 0.035(3) Uiso 1 1 calc R . .
C6 C -0.0877(3) -0.3737(2) 0.60310(18) 0.0279(5) Uani 1 1 d . . .
H6 H -0.0626 -0.4091 0.5481 0.035(3) Uiso 1 1 calc R . .
C7 C 0.0030(3) -0.2553(2) 0.64586(17) 0.0226(5) Uani 1 1 d . . .
C8 C -0.2107(3) -0.2230(2) 0.85267(17) 0.0233(5) Uani 1 1 d . . .
H8 H -0.1264 -0.1435 0.8816 0.028(4) Uiso 1 1 calc R . .
C9 C -0.2179(3) -0.3084(3) 0.92245(19) 0.0332(6) Uani 1 1 d . . .
H9A H -0.3058 -0.3846 0.8970 0.0599(19) Uiso 1 1 calc R . .
H9B H -0.2398 -0.2693 0.9795 0.0599(19) Uiso 1 1 calc R . .
H9C H -0.1128 -0.3257 0.9353 0.0599(19) Uiso 1 1 calc R . .
C10 C -0.3773(3) -0.2002(3) 0.8294(2) 0.0345(6) Uani 1 1 d . . .
H10A H -0.3731 -0.1469 0.7840 0.0599(19) Uiso 1 1 calc R . .
H10B H -0.4030 -0.1613 0.8853 0.0599(19) Uiso 1 1 calc R . .
H10C H -0.4624 -0.2778 0.8038 0.0599(19) Uiso 1 1 calc R . .
C11 C 0.1342(3) -0.1804(2) 0.60205(17) 0.0256(5) Uani 1 1 d . . .
H11 H 0.1235 -0.0964 0.6085 0.028(4) Uiso 1 1 calc R . .
C12 C 0.1099(4) -0.2310(3) 0.4989(2) 0.0389(7) Uani 1 1 d . . .
H12A H 0.1844 -0.1735 0.4711 0.0599(19) Uiso 1 1 calc R . .
H12B H -0.0037 -0.2428 0.4692 0.0599(19) Uiso 1 1 calc R . .
H12C H 0.1336 -0.3091 0.4905 0.0599(19) Uiso 1 1 calc R . .
C13 C 0.3061(3) -0.1703(3) 0.6504(2) 0.0361(6) Uani 1 1 d . . .
H13A H 0.3245 -0.1295 0.7145 0.0599(19) Uiso 1 1 calc R . .
H13B H 0.3864 -0.1230 0.6194 0.0599(19) Uiso 1 1 calc R . .
H13C H 0.3185 -0.2518 0.6483 0.0599(19) Uiso 1 1 calc R . .
C14 C 0.1843(3) -0.0601(2) 0.84309(15) 0.0195(5) Uani 1 1 d . . .
C15 C 0.2176(3) -0.1648(2) 0.88438(18) 0.0260(5) Uani 1 1 d . . .
H15A H 0.1267 -0.2010 0.9135 0.0599(19) Uiso 1 1 calc R . .
H15B H 0.3197 -0.1347 0.9305 0.0599(19) Uiso 1 1 calc R . .
H15C H 0.2280 -0.2264 0.8358 0.0599(19) Uiso 1 1 calc R . .
C16 C 0.2951(3) 0.0557(2) 0.88002(16) 0.0222(5) Uani 1 1 d . . .
H16 H 0.3637 0.0625 0.9375 0.035(3) Uiso 1 1 calc R . .
C17 C 0.3192(3) 0.1632(2) 0.84407(16) 0.0213(5) Uani 1 1 d . . .
C18 C 0.4790(3) 0.2620(3) 0.88371(19) 0.0303(6) Uani 1 1 d . . .
H18A H 0.5265 0.2945 0.8337 0.0599(19) Uiso 1 1 calc R . .
H18B H 0.5555 0.2282 0.9186 0.0599(19) Uiso 1 1 calc R . .
H18C H 0.4588 0.3275 0.9246 0.0599(19) Uiso 1 1 calc R . .
C19 C 0.2542(3) 0.2842(2) 0.73348(16) 0.0204(5) Uani 1 1 d . . .
C20 C 0.2149(3) 0.3900(2) 0.76467(16) 0.0220(5) Uani 1 1 d . . .
C21 C 0.2455(3) 0.4844(2) 0.71464(18) 0.0273(5) Uani 1 1 d . . .
H21 H 0.2188 0.5566 0.7342 0.035(3) Uiso 1 1 calc R . .
C22 C 0.3136(3) 0.4740(2) 0.63767(19) 0.0312(6) Uani 1 1 d . . .
H22 H 0.3331 0.5386 0.6045 0.035(3) Uiso 1 1 calc R . .
C23 C 0.3537(3) 0.3696(2) 0.60850(18) 0.0297(6) Uani 1 1 d . . .
H23 H 0.4023 0.3638 0.5559 0.035(3) Uiso 1 1 calc R . .
C24 C 0.3238(3) 0.2726(2) 0.65508(17) 0.0236(5) Uani 1 1 d . . .
C25 C 0.1432(3) 0.4067(2) 0.84996(17) 0.0251(5) Uani 1 1 d . . .
H25 H 0.1334 0.3320 0.8773 0.028(4) Uiso 1 1 calc R . .
C26 C -0.0290(4) 0.4203(3) 0.8260(2) 0.0405(7) Uani 1 1 d . . .
H26A H -0.0217 0.4956 0.8023 0.0599(19) Uiso 1 1 calc R . .
H26B H -0.0768 0.4235 0.8813 0.0599(19) Uiso 1 1 calc R . .
H26C H -0.0985 0.3507 0.7791 0.0599(19) Uiso 1 1 calc R . .
C27 C 0.2549(4) 0.5156(3) 0.92200(19) 0.0356(6) Uani 1 1 d . . .
H27A H 0.3629 0.5039 0.9386 0.0599(19) Uiso 1 1 calc R . .
H27B H 0.2065 0.5227 0.9768 0.0599(19) Uiso 1 1 calc R . .
H27C H 0.2669 0.5900 0.8967 0.0599(19) Uiso 1 1 calc R . .
C28 C 0.3676(3) 0.1589(2) 0.61977(18) 0.0282(5) Uani 1 1 d . . .
H28 H 0.3158 0.0950 0.6535 0.028(4) Uiso 1 1 calc R . .
C29 C 0.5505(4) 0.1787(4) 0.6427(3) 0.0623(11) Uani 1 1 d . . .
H29A H 0.5736 0.1018 0.6242 0.0599(19) Uiso 1 1 calc R . .
H29B H 0.5902 0.2076 0.7090 0.0599(19) Uiso 1 1 calc R . .
H29C H 0.6061 0.2394 0.6097 0.0599(19) Uiso 1 1 calc R . .
C30 C 0.2994(6) 0.1098(4) 0.5198(2) 0.0645(11) Uani 1 1 d . . .
H30A H 0.3496 0.1688 0.4838 0.0599(19) Uiso 1 1 calc R . .
H30B H 0.1804 0.0954 0.5078 0.0599(19) Uiso 1 1 calc R . .
H30C H 0.3235 0.0332 0.5021 0.0599(19) Uiso 1 1 calc R . .

loop_
_atom_site_aniso_label
_atom_site_aniso_U_11
_atom_site_aniso_U_22
_atom_site_aniso_U_33
_atom_site_aniso_U_23
_atom_site_aniso_U_13
_atom_site_aniso_U_12
Sn1 0.01921(8) 0.01911(9) 0.02247(9) 0.00274(6) -0.00060(5) 0.00697(6)
N1 0.0186(8) 0.0181(10) 0.0163(9) 0.0023(8) 0.0030(7) 0.0064(7)
N2 0.0200(9) 0.0165(10) 0.0190(10) 0.0006(8) 0.0021(7) 0.0061(8)
C1 0.0218(11) 0.0165(11) 0.0258(12) -0.0003(10) 0.0131(9) 0.0037(9)
C2 0.0221(10) 0.0194(12) 0.0155(11) 0.0028(9) 0.0002(8) 0.0083(9)
C3 0.0207(10) 0.0227(13) 0.0210(12) 0.0047(10) 0.0013(9) 0.0079(9)
C4 0.0263(12) 0.0265(14) 0.0244(13) 0.0061(11) 0.0020(10) 0.0027(10)
C5 0.0364(14) 0.0214(13) 0.0268(13) 0.0002(11) 0.0005(11) 0.0024(11)
C6 0.0380(14) 0.0234(13) 0.0204(12) -0.0002(10) 0.0054(10) 0.0086(11)
C7 0.0268(11) 0.0220(13) 0.0209(12) 0.0040(10) 0.0054(9) 0.0102(10)
C8 0.0227(11) 0.0257(13) 0.0219(12) 0.0058(10) 0.0071(9) 0.0056(10)
C9 0.0371(14) 0.0385(16) 0.0249(13) 0.0100(12) 0.0114(11) 0.0081(12)
C10 0.0248(12) 0.0370(16) 0.0399(16) 0.0016(13) 0.0050(11) 0.0097(11)
C11 0.0331(13) 0.0242(13) 0.0226(12) 0.0045(10) 0.0117(10) 0.0103(10)
C12 0.0452(16) 0.0411(17) 0.0274(15) 0.0044(13) 0.0135(12) 0.0055(13)
C13 0.0305(13) 0.0396(17) 0.0419(16) 0.0112(14) 0.0116(12) 0.0124(12)
C14 0.0218(10) 0.0228(12) 0.0156(11) 0.0025(9) 0.0050(9) 0.0093(9)
C15 0.0276(12) 0.0286(14) 0.0244(13) 0.0074(11) 0.0016(10) 0.0133(10)
C16 0.0230(11) 0.0276(13) 0.0154(11) 0.0018(10) 0.0002(9) 0.0095(10)
C17 0.0207(11) 0.0226(12) 0.0189(11) -0.0028(10) 0.0024(9) 0.0078(9)
C18 0.0248(12) 0.0300(15) 0.0300(14) 0.0030(11) -0.0022(10) 0.0038(11)
C19 0.0188(10) 0.0213(12) 0.0185(11) 0.0012(9) 0.0009(9) 0.0043(9)
C20 0.0246(11) 0.0216(12) 0.0181(11) 0.0020(10) 0.0015(9) 0.0066(9)
C21 0.0352(13) 0.0195(13) 0.0249(13) 0.0024(10) 0.0029(10) 0.0072(10)
C22 0.0380(14) 0.0244(14) 0.0261(13) 0.0075(11) 0.0035(11) 0.0010(11)
C23 0.0311(13) 0.0307(15) 0.0220(13) 0.0022(11) 0.0087(10) 0.0000(11)
C24 0.0222(11) 0.0212(12) 0.0212(12) -0.0024(10) 0.0036(9) 0.0000(9)
C25 0.0339(13) 0.0225(13) 0.0224(12) 0.0046(10) 0.0082(10) 0.0128(10)
C26 0.0418(16) 0.051(2) 0.0406(17) 0.0130(15) 0.0154(13) 0.0268(15)
C27 0.0601(18) 0.0240(14) 0.0229(13) 0.0010(11) 0.0106(13) 0.0133(13)
C28 0.0297(13) 0.0251(14) 0.0290(14) -0.0006(11) 0.0140(11) 0.0057(10)
C29 0.0417(18) 0.053(2) 0.089(3) -0.015(2) 0.0156(19) 0.0209(16)
C30 0.104(3) 0.051(2) 0.0377(19) -0.0108(17) 0.004(2) 0.036(2)

loop_
_atom_type_symbol
_atom_type_description
_atom_type_scat_dispersion_real
_atom_type_scat_dispersion_imag
_atom_type_scat_source
C C 0.0033 0.0016 'International Tables Vol C Tables 4.2.6.8 and 6.1.1.4'
H H 0.0000 0.0000 'International Tables Vol C Tables 4.2.6.8 and 6.1.1.4'
N N 0.0061 0.0033 'International Tables Vol C Tables 4.2.6.8 and 6.1.1.4'
Sn Sn -0.6537 1.4246 'International Tables Vol C Tables 4.2.6.8 and 6.1.1.4'

loop_
_geom_angle_atom_site_label_1
_geom_angle_atom_site_label_2
_geom_angle_atom_site_label_3
_geom_angle
_geom_angle_site_symmetry_1
_geom_angle_site_symmetry_3
_geom_angle_publ_flag
N1 Sn1 N2 84.69(7) . . ?
N1 Sn1 C1 92.95(8) . . ?
N2 Sn1 C1 92.69(9) . . ?
C14 N1 C2 120.78(18) . . ?
C14 N1 Sn1 122.26(16) . . ?
C2 N1 Sn1 116.44(13) . . ?
C17 N2 C19 121.3(2) . . ?
C17 N2 Sn1 123.21(16) . . ?
C19 N2 Sn1 115.44(14) . . ?
C3 C2 C7 120.3(2) . . ?
C3 C2 N1 120.8(2) . . ?
C7 C2 N1 118.8(2) . . ?
C4 C3 C2 118.6(2) . . ?
C4 C3 C8 119.2(2) . . ?
C2 C3 C8 122.2(2) . . ?
C5 C4 C3 121.6(2) . . ?
C4 C5 C6 119.8(3) . . ?
C5 C6 C7 121.4(2) . . ?
C6 C7 C2 118.2(2) . . ?
C6 C7 C11 120.5(2) . . ?
C2 C7 C11 121.3(2) . . ?
C3 C8 C10 110.1(2) . . ?
C3 C8 C9 111.9(2) . . ?
C10 C8 C9 109.6(2) . . ?
C13 C11 C7 112.1(2) . . ?
C13 C11 C12 110.1(2) . . ?
C7 C11 C12 111.9(2) . . ?
N1 C14 C16 124.4(2) . . ?
N1 C14 C15 119.2(2) . . ?
C16 C14 C15 116.4(2) . . ?
C14 C16 C17 129.3(2) . . ?
N2 C17 C16 123.9(2) . . ?
N2 C17 C18 119.6(2) . . ?
C16 C17 C18 116.5(2) . . ?
C20 C19 C24 121.3(2) . . ?
C20 C19 N2 119.9(2) . . ?
C24 C19 N2 118.6(2) . . ?
C19 C20 C21 118.1(2) . . ?
C19 C20 C25 122.7(2) . . ?
C21 C20 C25 119.2(2) . . ?
C22 C21 C20 121.1(2) . . ?
C21 C22 C23 120.1(2) . . ?
C22 C23 C24 121.0(2) . . ?
C23 C24 C19 118.4(2) . . ?
C23 C24 C28 119.3(2) . . ?
C19 C24 C28 122.4(2) . . ?
C20 C25 C27 111.5(2) . . ?
C20 C25 C26 111.0(2) . . ?
C27 C25 C26 110.4(2) . . ?
C30 C28 C29 111.7(3) . . ?
C30 C28 C24 113.1(3) . . ?
C29 C28 C24 111.5(2) . . ?

loop_
_geom_bond_atom_site_label_1
_geom_bond_atom_site_label_2
_geom_bond_distance
_geom_bond_site_symmetry_2
_geom_bond_publ_flag
Sn1 N1 2.2091(18) . ?
Sn1 N2 2.218(2) . ?
Sn1 C1 2.253(2) . ?
N1 C14 1.331(3) . ?
N1 C2 1.438(3) . ?
N2 C17 1.327(3) . ?
N2 C19 1.447(3) . ?
C2 C3 1.413(3) . ?
C2 C7 1.420(3) . ?
C3 C4 1.390(4) . ?
C3 C8 1.516(3) . ?
C4 C5 1.374(4) . ?
C5 C6 1.386(4) . ?
C6 C7 1.392(4) . ?
C7 C11 1.524(3) . ?
C8 C10 1.533(3) . ?
C8 C9 1.537(3) . ?
C11 C13 1.518(4) . ?
C11 C12 1.537(4) . ?
C14 C16 1.404(4) . ?
C14 C15 1.517(3) . ?
C16 C17 1.407(3) . ?
C17 C18 1.511(3) . ?
C19 C20 1.402(3) . ?
C19 C24 1.404(3) . ?
C20 C21 1.404(3) . ?
C20 C25 1.512(3) . ?
C21 C22 1.376(4) . ?
C22 C23 1.383(4) . ?
C23 C24 1.395(4) . ?
C24 C28 1.520(4) . ?
C25 C27 1.531(4) . ?
C25 C26 1.534(4) . ?
C28 C30 1.494(4) . ?
C28 C29 1.512(4) . ?
